data_2311476
loop_
_publ_author_name
'Britvin, Sergey N.'
'Rumyantsev, Andrey M.'

_publ_section_title
;
 Crystal structure of
 (1<i>R</i>,5<i>S</i>)-<i>endo</i>-(8-methyl-8-azoniabi-cyclo-[3.2.1]oct-3-yl)ammonium
 aqua-tri-chlorido-nitratocopper(II).
;
_journal_coeditor_code CQ2021
_journal_issue 'Pt 11'
_journal_name_full 'Acta crystallographica. Section E, Crystallographic communications'
_journal_page_first 1712
_journal_page_last 1715
_journal_paper_doi 10.1107/S2056989017014633
_journal_volume 73
_journal_year 2017
_chemical_formula_iupac '(C8 H18 N2) [Cu Cl3 (N O3) (H2 O)]'
_chemical_formula_moiety 'C8 H18 N2 +, Cl3 Cu H2 N O4 -'
_chemical_formula_sum 'C8 H20 Cl3 Cu N3 O4'
_chemical_formula_weight 392.16
_chemical_name_systematic
;
(1<i>R</i>,5<i>S</i>)-<i>endo</i>-(8-Methyl-8-azoniabicyclo[3.2.1]oct-\
3-yl)ammonium aquatrichloridonitratocopper(II)
;
_space_group_crystal_system monoclinic
_space_group_IT_number 14
_space_group_name_Hall '-P 2yn'
_space_group_name_H-M_alt 'P 1 21/n 1'
_atom_sites_solution_hydrogens mixed
_audit_creation_method
;
Olex2 1.2
(compiled 2015.09.30 svn.r3233 for OlexSys, GUI svn.r5103)
;
_cell_angle_alpha 90
_cell_angle_beta 100.1280(10)
_cell_angle_gamma 90
_cell_formula_units_Z 4
_cell_length_a 6.2464(3)
_cell_length_b 13.5674(6)
_cell_length_c 17.4584(8)
_cell_measurement_reflns_used 9865
_cell_measurement_temperature 150(2)
_cell_measurement_theta_max 34.97
_cell_measurement_theta_min 2.81
_cell_volume 1456.50(12)
_computing_cell_refinement
;
Saint (Bruker, 2015)
;
_computing_data_collection
;
Apex2 (Bruker, 2015)
;
_computing_molecular_graphics
;
Mercury (Macrae <i>et al.</i>,  2008)
Olex2-1.2 (Dolomanov <i>et al.</i>,  2009)
;
_computing_publication_material
;
publCIF (Westrip, 2010)
;
_computing_structure_refinement
;
ShelXL (Sheldrick, 2015)
;
_computing_structure_solution
;
ShelXT (Sheldrick, 2015)
;
_diffrn_ambient_temperature 150(2)
_diffrn_measured_fraction_theta_full 1.000
_diffrn_measured_fraction_theta_max 1.000
_diffrn_measurement_device_type 'Bruker APEX-II CCD'
_diffrn_measurement_method '\f and \w scans'
_diffrn_radiation_monochromator graphite
_diffrn_radiation_type MoK\a
_diffrn_radiation_wavelength 0.71073
_diffrn_reflns_av_R_equivalents 0.0121
_diffrn_reflns_limit_h_max 8
_diffrn_reflns_limit_h_min -8
_diffrn_reflns_limit_k_max 17
_diffrn_reflns_limit_k_min -17
_diffrn_reflns_limit_l_max 22
_diffrn_reflns_limit_l_min -23
_diffrn_reflns_number 16933
_diffrn_reflns_theta_full 26.000
_diffrn_reflns_theta_max 27.999
_diffrn_reflns_theta_min 1.912
_diffrn_standards_number 0
_exptl_absorpt_coefficient_mu 2.062
_exptl_absorpt_correction_type multi-scan
_exptl_absorpt_process_details
;
SADABS (Sheldrick, 2015)
;
_exptl_crystal_colour green
_exptl_crystal_density_diffrn 1.788
_exptl_crystal_description block
_exptl_crystal_F_000 804
_exptl_crystal_size_max 0.25
_exptl_crystal_size_mid 0.20
_exptl_crystal_size_min 0.15
_refine_diff_density_max 0.427
_refine_diff_density_min -0.312
_refine_ls_extinction_method none
_refine_ls_goodness_of_fit_ref 1.052
_refine_ls_hydrogen_treatment mixed
_refine_ls_matrix_type full
_refine_ls_number_parameters 197
_refine_ls_number_reflns 3523
_refine_ls_number_restraints 0
_refine_ls_restrained_S_all 1.052
_refine_ls_R_factor_all 0.0189
_refine_ls_R_factor_gt 0.0179
_refine_ls_shift/su_max 0.001
_refine_ls_shift/su_mean 0.000
_refine_ls_structure_factor_coef Fsqd
_refine_ls_weighting_details 'w=1/[\s^2^(Fo^2^)+(0.0249P)^2^+0.6170P] where P=(Fo^2^+2Fc^2^)/3'
_refine_ls_weighting_scheme calc
_refine_ls_wR_factor_gt 0.0487
_refine_ls_wR_factor_ref 0.0492
_reflns_number_gt 3382
_reflns_number_total 3523
_reflns_threshold_expression 'I > 2\s(I)'
_cod_data_source_file cq2021sup1.cif
_cod_data_source_block I
_cod_database_code 2311476
_shelx_space_group_comment
;
The symmetry employed for this shelxl refinement is uniquely defined
by the following loop, which should always be used as a source of
symmetry information in preference to the above space-group names.
They are only intended as comments.
;

loop_
_space_group_symop_operation_xyz
'x, y, z'
'-x+1/2, y+1/2, -z+1/2'
'-x, -y, -z'
'x-1/2, -y-1/2, z-1/2'

loop_
_atom_site_type_symbol
_atom_site_label
_atom_site_fract_x
_atom_site_fract_y
_atom_site_fract_z
_atom_site_U_iso_or_equiv
_atom_site_adp_type
_atom_site_calc_flag
_atom_site_occupancy
C C1 0.3006(2) 0.09472(10) 0.65317(7) 0.0272(3) Uani d 1
H H1 0.1897 0.0452 0.6581 0.033 Uiso calc 1
C C2 0.2156(2) 0.19808(10) 0.66403(8) 0.0296(3) Uani d 1
H H2A 0.1662 0.2008 0.7136 0.036 Uiso calc 1
H H2B 0.0906 0.2101 0.6236 0.036 Uiso calc 1
C C3 0.3811(2) 0.28074(9) 0.66170(7) 0.0255(2) Uani d 1
H H3 0.3426 0.3338 0.6949 0.031 Uiso calc 1
C C4 0.6143(2) 0.24969(10) 0.69599(7) 0.0273(2) Uani d 1
H H4A 0.7142 0.2906 0.6733 0.033 Uiso calc 1
H H4B 0.6397 0.2624 0.7515 0.033 Uiso calc 1
C C5 0.66665(19) 0.14187(10) 0.68295(7) 0.0253(2) Uani d 1
H H5 0.8146 0.1257 0.7089 0.030 Uiso calc 1
C C6 0.6311(2) 0.11169(11) 0.59713(8) 0.0323(3) Uani d 1
H H6A 0.7268 0.0578 0.5892 0.039 Uiso calc 1
H H6B 0.6579 0.1668 0.5647 0.039 Uiso calc 1
C C7 0.3908(3) 0.07923(11) 0.57794(8) 0.0347(3) Uani d 1
H H7A 0.3115 0.1189 0.5361 0.042 Uiso calc 1
H H7B 0.3798 0.0105 0.5624 0.042 Uiso calc 1
N N8 0.50100(18) 0.07935(8) 0.71434(6) 0.0239(2) Uani d 1
C C8 0.5664(3) -0.02653(10) 0.72557(9) 0.0375(3) Uani d 1
H H8A 0.4508 -0.0632 0.7418 0.056 Uiso calc 1
H H8B 0.6950 -0.0313 0.7646 0.056 Uiso calc 1
H H8C 0.5955 -0.0530 0.6774 0.056 Uiso calc 1
N N3 0.3612(2) 0.32304(9) 0.58084(7) 0.0285(2) Uani d 1
Cu Cu1 0.77174(2) 0.33409(2) 0.41227(2) 0.02287(5) Uani d 1
Cl Cl1 0.45571(5) 0.24722(2) 0.41328(2) 0.03028(7) Uani d 1
Cl Cl2 0.84844(5) 0.40007(2) 0.55338(2) 0.03060(7) Uani d 1
Cl Cl3 0.60443(6) 0.45734(2) 0.33880(2) 0.03453(8) Uani d 1
N N1 0.94979(18) 0.15675(8) 0.40161(7) 0.0286(2) Uani d 1
O O1 0.94479(15) 0.21792(7) 0.45717(5) 0.02895(19) Uani d 1
O O2 0.8758(2) 0.18232(10) 0.33464(7) 0.0465(3) Uani d 1
O O3 1.0312(2) 0.07521(9) 0.41756(10) 0.0614(4) Uani d 1
O OW1 1.05693(16) 0.38867(8) 0.38441(6) 0.02756(19) Uani d 1
H H8 0.484(3) 0.1001(12) 0.7547(10) 0.024(4) Uiso d 1
H H3A 0.374(3) 0.2818(15) 0.5454(11) 0.040(5) Uiso d 1
H HW1A 1.164(3) 0.3573(15) 0.3938(11) 0.042(5) Uiso d 1
H H3B 0.234(4) 0.3451(15) 0.5664(12) 0.050(6) Uiso d 1
H HW1B 1.080(3) 0.4426(17) 0.4001(12) 0.046(5) Uiso d 1
H H3C 0.451(4) 0.3683(17) 0.5810(12) 0.052(6) Uiso d 1

loop_
_atom_site_aniso_label
_atom_site_aniso_U_11
_atom_site_aniso_U_22
_atom_site_aniso_U_33
_atom_site_aniso_U_12
_atom_site_aniso_U_13
_atom_site_aniso_U_23
C1 0.0225(6) 0.0289(6) 0.0282(6) -0.0064(5) -0.0009(5) 0.0005(5)
C2 0.0210(6) 0.0344(7) 0.0346(7) 0.0010(5) 0.0081(5) 0.0051(5)
C3 0.0302(6) 0.0244(6) 0.0232(5) 0.0014(5) 0.0080(5) 0.0003(4)
C4 0.0276(6) 0.0269(6) 0.0261(6) -0.0073(5) 0.0010(5) 0.0004(5)
C5 0.0187(5) 0.0295(6) 0.0271(6) -0.0010(5) 0.0021(4) 0.0046(5)
C6 0.0343(7) 0.0362(7) 0.0287(6) 0.0089(6) 0.0116(5) 0.0015(5)
C7 0.0431(8) 0.0345(7) 0.0241(6) -0.0017(6) -0.0006(5) -0.0059(5)
N8 0.0271(5) 0.0236(5) 0.0206(5) -0.0025(4) 0.0031(4) 0.0005(4)
C8 0.0471(8) 0.0242(6) 0.0394(7) 0.0014(6) 0.0029(6) 0.0052(5)
N3 0.0303(6) 0.0289(6) 0.0267(6) 0.0020(5) 0.0059(5) 0.0035(4)
Cu1 0.01998(8) 0.02360(8) 0.02488(8) 0.00238(5) 0.00351(6) 0.00206(5)
Cl1 0.02233(14) 0.03309(16) 0.03568(16) -0.00169(11) 0.00582(11) 0.00026(12)
Cl2 0.03173(16) 0.03230(16) 0.02900(15) -0.00508(12) 0.00873(12) -0.00633(12)
Cl3 0.03283(16) 0.02662(15) 0.04061(18) 0.00540(12) -0.00329(13) 0.00498(13)
N1 0.0203(5) 0.0242(5) 0.0404(6) -0.0028(4) 0.0033(4) -0.0055(4)
O1 0.0292(5) 0.0287(5) 0.0280(4) 0.0026(4) 0.0024(4) 0.0006(4)
O2 0.0488(7) 0.0601(8) 0.0312(5) -0.0034(6) 0.0087(5) -0.0084(5)
O3 0.0518(7) 0.0272(6) 0.0952(11) 0.0092(5) -0.0145(7) -0.0147(6)
OW1 0.0238(5) 0.0249(5) 0.0342(5) 0.0009(4) 0.0057(4) 0.0006(4)

loop_
_atom_type_symbol
_atom_type_description
_atom_type_scat_dispersion_real
_atom_type_scat_dispersion_imag
_atom_type_scat_source
C C 0.0033 0.0016 'International Tables Vol C Tables 4.2.6.8 and 6.1.1.4'
H H 0.0000 0.0000 'International Tables Vol C Tables 4.2.6.8 and 6.1.1.4'
Cl Cl 0.1484 0.1585 'International Tables Vol C Tables 4.2.6.8 and 6.1.1.4'
Cu Cu 0.3201 1.2651 'International Tables Vol C Tables 4.2.6.8 and 6.1.1.4'
N N 0.0061 0.0033 'International Tables Vol C Tables 4.2.6.8 and 6.1.1.4'
O O 0.0106 0.0060 'International Tables Vol C Tables 4.2.6.8 and 6.1.1.4'

loop_
_geom_angle_atom_site_label_1
_geom_angle_atom_site_label_2
_geom_angle_atom_site_label_3
_geom_angle
C2 C1 H1 110.7
C2 C1 C7 114.95(11)
C7 C1 H1 110.7
N8 C1 H1 110.7
N8 C1 C2 107.63(10)
N8 C1 C7 101.74(10)
C1 C2 H2A 108.6
C1 C2 H2B 108.6
C1 C2 C3 114.80(10)
H2A C2 H2B 107.5
C3 C2 H2A 108.6
C3 C2 H2B 108.6
C2 C3 H3 106.6
C2 C3 C4 112.83(10)
C4 C3 H3 106.6
N3 C3 C2 111.03(11)
N3 C3 H3 106.6
N3 C3 C4 112.70(10)
C3 C4 H4A 108.6
C3 C4 H4B 108.6
H4A C4 H4B 107.5
C5 C4 C3 114.79(10)
C5 C4 H4A 108.6
C5 C4 H4B 108.6
C4 C5 H5 110.8
C4 C5 C6 113.86(11)
C6 C5 H5 110.8
N8 C5 C4 107.79(10)
N8 C5 H5 110.8
N8 C5 C6 102.33(10)
C5 C6 H6A 110.8
C5 C6 H6B 110.8
C5 C6 C7 104.90(11)
H6A C6 H6B 108.8
C7 C6 H6A 110.8
C7 C6 H6B 110.8
C1 C7 C6 105.36(10)
C1 C7 H7A 110.7
C1 C7 H7B 110.7
C6 C7 H7A 110.7
C6 C7 H7B 110.7
H7A C7 H7B 108.8
C1 N8 C5 101.59(9)
C1 N8 H8 110.9(12)
C5 N8 H8 109.7(12)
C8 N8 C1 113.48(10)
C8 N8 C5 113.39(11)
C8 N8 H8 107.7(12)
N8 C8 H8A 109.5
N8 C8 H8B 109.5
N8 C8 H8C 109.5
H8A C8 H8B 109.5
H8A C8 H8C 109.5
H8B C8 H8C 109.5
C3 N3 H3A 115.4(13)
C3 N3 H3B 109.3(15)
C3 N3 H3C 109.5(15)
H3A N3 H3B 102.9(18)
H3A N3 H3C 109.8(19)
H3B N3 H3C 110(2)
Cl1 Cu1 Cl2 100.684(12)
Cl3 Cu1 Cl1 94.122(14)
Cl3 Cu1 Cl2 105.990(13)
O1 Cu1 Cl1 89.92(3)
O1 Cu1 Cl2 84.38(3)
O1 Cu1 Cl3 167.91(3)
O1 Cu1 OW1 86.88(4)
OW1 Cu1 Cl1 164.17(3)
OW1 Cu1 Cl2 94.43(3)
OW1 Cu1 Cl3 86.14(3)
O2 N1 O1 118.83(11)
O3 N1 O1 118.42(13)
O3 N1 O2 122.75(13)
N1 O1 Cu1 107.35(8)
Cu1 OW1 HW1A 119.7(15)
Cu1 OW1 HW1B 111.5(15)
HW1A OW1 HW1B 109(2)

loop_
_geom_bond_atom_site_label_1
_geom_bond_atom_site_label_2
_geom_bond_distance
C1 H1 0.9800
C1 C2 1.5231(19)
C1 C7 1.5318(19)
C1 N8 1.5103(16)
C2 H2A 0.9700
C2 H2B 0.9700
C2 C3 1.5305(18)
C3 H3 0.9800
C3 C4 1.5333(18)
C3 N3 1.5086(16)
C4 H4A 0.9700
C4 H4B 0.9700
C4 C5 1.5247(18)
C5 H5 0.9800
C5 C6 1.5313(18)
C5 N8 1.5132(16)
C6 H6A 0.9700
C6 H6B 0.9700
C6 C7 1.543(2)
C7 H7A 0.9700
C7 H7B 0.9700
N8 C8 1.4970(17)
N8 H8 0.783(17)
C8 H8A 0.9600
C8 H8B 0.9600
C8 H8C 0.9600
N3 H3A 0.85(2)
N3 H3B 0.85(2)
N3 H3C 0.83(2)
Cu1 Cl1 2.3019(3)
Cu1 Cl2 2.5856(4)
Cu1 Cl3 2.2499(3)
Cu1 O1 1.9923(9)
Cu1 OW1 2.0646(10)
N1 O1 1.2811(15)
N1 O2 1.2292(17)
N1 O3 1.2289(16)
OW1 HW1A 0.79(2)
OW1 HW1B 0.79(2)

loop_
_geom_hbond_atom_site_label_D
_geom_hbond_atom_site_label_H
_geom_hbond_atom_site_label_A
_geom_hbond_site_symmetry_A
_geom_hbond_distance_DH
_geom_hbond_distance_HA
_geom_hbond_distance_DA
_geom_hbond_angle_DHA
N8 H8 OW1 4_566 0.783(17) 2.236(17) 2.9600(15) 154.0(15)
OW1 HW1A Cl1 1_655 0.79(2) 2.33(2) 3.1145(11) 172.4(19)
OW1 HW1B Cl2 3_766 0.79(2) 2.30(2) 3.0851(11) 179(2)

loop_
_geom_torsion_atom_site_label_1
_geom_torsion_atom_site_label_2
_geom_torsion_atom_site_label_3
_geom_torsion_atom_site_label_4
_geom_torsion
C1 C2 C3 C4 -33.81(15)
C1 C2 C3 N3 93.81(13)
C2 C1 C7 C6 86.42(13)
C2 C1 N8 C5 -74.06(12)
C2 C1 N8 C8 163.87(11)
C2 C3 C4 C5 33.45(15)
C3 C4 C5 C6 57.78(14)
C3 C4 C5 N8 -55.00(13)
C4 C5 C6 C7 -88.46(13)
C4 C5 N8 C1 73.74(12)
C4 C5 N8 C8 -164.13(11)
C5 C6 C7 C1 1.22(14)
C6 C5 N8 C1 -46.59(12)
C6 C5 N8 C8 75.54(13)
C7 C1 C2 C3 -56.77(15)
C7 C1 N8 C5 47.14(12)
C7 C1 N8 C8 -74.93(13)
N8 C1 C2 C3 55.76(14)
N8 C1 C7 C6 -29.54(13)
N8 C5 C6 C7 27.56(13)
N3 C3 C4 C5 -93.28(13)
O2 N1 O1 Cu1 7.68(14)
O3 N1 O1 Cu1 -173.23(11)
